data_4320719
loop_
_publ_author_name
'F. Albert Cotton'
'Evgeny V. Dikarev'
'Marina A. Petrukhina'

_publ_section_title
;
 Mixed Chloride/Phosphine Complexes of the Dirhenium Core. 10. Redox
 Reactions of an Edge-Sharing Dirhenium(III) Non-metal-Metal-Bonded
 Complex, Re2(\m-Cl)2Cl4(PMe3)4
;
_journal_name_full 'Inorganic Chemistry'
_journal_page_first 6825
_journal_page_last 6831
_journal_paper_doi 10.1021/ic010653w
_journal_volume 40
_journal_year 2001
_chemical_compound_source synthesized
_chemical_formula_analytical 'not measured'
_chemical_formula_moiety '[N (C4 H9)4] [Re2 Cl5 (P (C H3)3)5]'
_chemical_formula_structural '[n-Bu4N][1,2,7-Re2Cl5(PMe3)3]'
_chemical_formula_sum 'C25 H63 Cl5 N P3 Re2'
_chemical_formula_weight 1020.32
_chemical_melting_point ?
_chemical_name_systematic
; 
Penta-chloro-tris-trimethylphosphine-di-rhenium(II,II), tetrabutyl- 
ammonium salt 
;
_space_group_IT_number 14
_symmetry_cell_setting monoclinic
_symmetry_space_group_name_Hall '-P 2ybc'
_symmetry_space_group_name_H-M 'P 1 21/c 1'
_atom_sites_solution_hydrogens geom
_atom_sites_solution_primary direct
_atom_sites_solution_secondary difmap
_audit_creation_method SHELXL
_cell_angle_alpha 90.00
_cell_angle_beta 101.15(1)
_cell_angle_gamma 90.00
_cell_formula_units_Z 4
_cell_length_a 9.561(2)
_cell_length_b 21.812(3)
_cell_length_c 18.864(2)
_cell_measurement_reflns_used 250
_cell_measurement_temperature 213(2)
_cell_measurement_theta_max 20.8
_cell_measurement_theta_min 9.05
_cell_volume 3859.7(11)
_computing_cell_refinement 'MADNES (Enraf-Nonius, 1989)'
_computing_data_collection 'MADNES (Enraf-Nonius, 1989)'
_computing_data_reduction 'PROCOR (Kabsch, 1988)'
_computing_molecular_graphics 'SHELXTL V.5 (Siemens, 1994)'
_computing_publication_material CIFTAB
_computing_structure_refinement 'SHELXL-93 (Sheldrick, 1993)'
_computing_structure_solution 'SHELXTL V.5 (Siemens, 1994)'
_diffrn_ambient_temperature 213(2)
_diffrn_measurement_device 'Nonius FAST area detector'
_diffrn_measurement_method 'Ellipsoid-mask fitting'
_diffrn_radiation_monochromator graphite
_diffrn_radiation_source 'fine-focus sealed tube'
_diffrn_radiation_type MoK\a
_diffrn_radiation_wavelength 0.71073
_diffrn_reflns_av_R_equivalents 0.0000
_diffrn_reflns_av_sigmaI/netI 0.0910
_diffrn_reflns_limit_h_max 10
_diffrn_reflns_limit_h_min -10
_diffrn_reflns_limit_k_max 23
_diffrn_reflns_limit_k_min 0
_diffrn_reflns_limit_l_max 20
_diffrn_reflns_limit_l_min 0
_diffrn_reflns_number 5068
_diffrn_reflns_theta_max 22.54
_diffrn_reflns_theta_min 2.17
_diffrn_standards_number 'none (area detector data)'
_exptl_absorpt_coefficient_mu 6.753
_exptl_absorpt_correction_T_max 0.720
_exptl_absorpt_correction_T_min 0.389
_exptl_absorpt_correction_type 'SORTAV (Blessing, 1995)'
_exptl_crystal_colour greenish-brown
_exptl_crystal_density_diffrn 1.756
_exptl_crystal_density_meas ?
_exptl_crystal_density_method none
_exptl_crystal_description plate-shaped
_exptl_crystal_F_000 2000
_exptl_crystal_size_max 0.30
_exptl_crystal_size_mid 0.15
_exptl_crystal_size_min 0.05
_refine_diff_density_max 3.782
_refine_diff_density_min -1.042
_refine_diff_density_rms 0.211
_refine_ls_extinction_coef noref
_refine_ls_extinction_method none
_refine_ls_goodness_of_fit_all 1.073
_refine_ls_goodness_of_fit_obs 1.138
_refine_ls_hydrogen_treatment noref
_refine_ls_matrix_type full
_refine_ls_number_parameters 324
_refine_ls_number_reflns 5068
_refine_ls_number_restraints 1
_refine_ls_restrained_S_all 1.073
_refine_ls_restrained_S_obs 1.138
_refine_ls_R_factor_all 0.0606
_refine_ls_R_factor_obs 0.0467
_refine_ls_shift/esd_max 0.001
_refine_ls_shift/esd_mean 0.000
_refine_ls_structure_factor_coef Fsqd
_refine_ls_weighting_details 'w=1/[\s^2^(Fo^2^)+(0.0566P)^2^+0.4869P] where P=(Fo^2^+2Fc^2^)/3'
_refine_ls_weighting_scheme calc
_refine_ls_wR_factor_all 0.1297
_refine_ls_wR_factor_obs 0.1215
_reflns_number_observed 4012
_reflns_number_total 5068
_reflns_observed_criterion >2sigma(I)
_cod_data_source_file ic010653w_3.cif
_cod_data_source_block '[n-Bu4N][1,2,7-Re2Cl5(PMe3)3]_(4)'
_cod_depositor_comments
;
The following automatic conversions were performed:

'_chemical_melting_point' value 'not measured' was changed to '?' -
the value is undefined or not given.

Automatic conversion script
Id: cif_fix_values 1646 2011-03-28 12:23:43Z adriana 

The following automatic conversions were performed:

'_exptl_crystal_density_meas' value 'not measured' was changed to '?'
- the value is perceived as not measured.

Automatic conversion script
Id: cif_fix_values 3008 2015-01-20 13:52:24Z robertas 

The following automatic conversions were performed:

'_refine_ls_weighting_scheme' value 'calc
w=1/[\s^2^(Fo^2^)+(0.0566P)^2^+0.4869P] where P=(Fo^2^+2Fc^2^)/3' was
changed to 'calc'. New tag '_refine_ls_weighting_details' was
created. The value of the new tag was set to
'w=1/[\s^2^(Fo^2^)+(0.0566P)^2^+0.4869P] where P=(Fo^2^+2Fc^2^)/3'.

Automatic conversion script
Id: cif_fix_values 3143 2015-03-26 13:38:13Z robertas 
;
_cod_original_cell_volume 3860(1)
_cod_database_code 4320719

loop_
_symmetry_equiv_pos_as_xyz
'x, y, z'
'-x, y+1/2, -z+1/2'
'-x, -y, -z'
'x, -y-1/2, z-1/2'

loop_
_atom_site_aniso_label
_atom_site_aniso_U_11
_atom_site_aniso_U_22
_atom_site_aniso_U_33
_atom_site_aniso_U_23
_atom_site_aniso_U_13
_atom_site_aniso_U_12
Re1 0.0273(3) 0.0195(3) 0.0337(3) -0.0029(2) 0.0034(2) 0.0013(2)
Re2 0.0267(3) 0.0202(3) 0.0462(3) -0.0015(2) 0.0052(2) -0.0002(2)
P1 0.047(2) 0.032(2) 0.037(2) -0.0013(13) 0.0001(14) 0.0093(14)
P2 0.0296(15) 0.031(2) 0.043(2) -0.0003(13) 0.0075(12) 0.0026(13)
P3 0.043(2) 0.034(2) 0.045(2) 0.0056(14) 0.0122(14) -0.0022(14)
Cl1 0.045(2) 0.035(2) 0.045(2) -0.0135(13) 0.0033(13) -0.0100(13)
Cl2 0.045(2) 0.034(2) 0.053(2) -0.0043(13) 0.0069(13) 0.0152(14)
Cl3 0.058(2) 0.038(2) 0.071(2) -0.021(2) 0.008(2) -0.004(2)
Cl4 0.047(2) 0.037(2) 0.074(2) 0.013(2) 0.011(2) 0.0161(14)
Cl5 0.0284(15) 0.050(2) 0.073(2) -0.004(2) 0.0066(14) -0.0054(14)
C1 0.074(9) 0.038(8) 0.048(7) -0.009(6) 0.016(6) 0.015(7)
C2 0.045(7) 0.057(9) 0.055(8) -0.004(6) -0.014(6) 0.019(6)
C3 0.093(11) 0.037(8) 0.044(7) 0.008(6) 0.012(7) 0.006(7)
C4 0.036(6) 0.024(6) 0.059(7) -0.011(5) 0.013(5) 0.010(5)
C5 0.041(7) 0.050(8) 0.046(7) -0.003(6) 0.005(5) 0.003(6)
C6 0.046(7) 0.041(8) 0.070(8) -0.018(6) 0.035(6) -0.024(6)
C7 0.067(9) 0.050(9) 0.064(9) 0.002(7) 0.010(7) -0.004(7)
C8 0.051(8) 0.056(9) 0.059(8) 0.007(7) 0.027(6) 0.007(7)
C9 0.069(9) 0.052(9) 0.071(9) 0.004(7) 0.012(7) -0.024(8)
N1 0.044(5) 0.021(5) 0.021(4) -0.001(3) 0.007(4) -0.001(4)
C10 0.051(7) 0.026(6) 0.038(6) -0.007(5) 0.008(5) -0.001(5)
C11 0.084(10) 0.064(10) 0.045(7) -0.006(7) 0.030(7) 0.007(8)
C12 0.095(12) 0.085(13) 0.060(9) -0.001(8) 0.024(8) 0.047(10)
C14 0.036(6) 0.034(7) 0.048(7) 0.002(5) 0.011(5) -0.003(5)
C15 0.046(7) 0.033(7) 0.050(7) -0.014(6) 0.012(5) -0.007(6)
C16 0.046(7) 0.043(8) 0.067(8) -0.010(6) 0.024(6) 0.001(6)
C17 0.045(8) 0.069(11) 0.085(10) 0.003(8) 0.005(7) -0.029(8)
C18 0.043(7) 0.022(6) 0.048(7) 0.002(5) 0.003(5) -0.012(5)
C19 0.036(6) 0.052(8) 0.036(6) -0.013(5) 0.003(5) -0.021(6)
C20 0.052(7) 0.048(8) 0.028(6) -0.003(5) 0.001(5) -0.021(6)
C21 0.063(9) 0.118(14) 0.045(8) 0.013(8) 0.021(7) -0.020(9)
C22 0.041(6) 0.031(6) 0.023(5) 0.005(5) 0.010(4) 0.005(5)
C23 0.037(7) 0.038(7) 0.049(7) -0.008(6) 0.010(5) 0.006(6)
C24 0.046(7) 0.052(9) 0.042(7) 0.011(6) 0.012(5) 0.011(6)
C25 0.047(8) 0.062(10) 0.105(12) 0.013(9) -0.008(8) 0.006(8)

loop_
_atom_site_label
_atom_site_type_symbol
_atom_site_fract_x
_atom_site_fract_y
_atom_site_fract_z
_atom_site_U_iso_or_equiv
_atom_site_thermal_displace_type
_atom_site_occupancy
_atom_site_calc_flag
_atom_site_refinement_flags
_atom_site_disorder_group
Re1 Re 0.21497(4) 0.61428(2) 0.84967(2) 0.0272(2) Uani 1 d . .
Re2 Re 0.29882(4) 0.70776(2) 0.83294(2) 0.0313(2) Uani 1 d . .
P1 P 0.3046(3) 0.60722(14) 0.9747(2) 0.0397(8) Uani 1 d . .
P2 P -0.0156(3) 0.64798(14) 0.8577(2) 0.0342(7) Uani 1 d . .
P3 P 0.3196(3) 0.68980(15) 0.7121(2) 0.0404(7) Uani 1 d . .
Cl1 Cl 0.0950(3) 0.56057(14) 0.74296(15) 0.0425(7) Uani 1 d . .
Cl2 Cl 0.4034(3) 0.53948(13) 0.8438(2) 0.0446(7) Uani 1 d . .
Cl3 Cl 0.3241(4) 0.7695(2) 0.9416(2) 0.0565(8) Uani 1 d . .
Cl4 Cl 0.1197(3) 0.78061(14) 0.7851(2) 0.0525(8) Uani 1 d . .
Cl5 Cl 0.5512(3) 0.7020(2) 0.8630(2) 0.0507(8) Uani 1 d . .
C1 C 0.2281(15) 0.6486(6) 1.0407(6) 0.053(3) Uani 1 d . .
H1A H 0.1249(15) 0.6460(6) 1.0282(6) 0.079 Uiso 1 calc R .
H1B H 0.2571(15) 0.6913(6) 1.0412(6) 0.079 Uiso 1 calc R .
H1C H 0.2610(15) 0.6308(6) 1.0881(6) 0.079 Uiso 1 calc R .
C2 C 0.4923(13) 0.6182(6) 1.0082(7) 0.055(4) Uani 1 d . .
H2A H 0.5461(13) 0.5976(6) 0.9766(7) 0.083 Uiso 1 calc R .
H2B H 0.5179(13) 0.6012(6) 1.0565(7) 0.083 Uiso 1 calc R .
H2C H 0.5140(13) 0.6617(6) 1.0096(7) 0.083 Uiso 1 calc R .
C3 C 0.2749(17) 0.5281(6) 0.9990(6) 0.058(4) Uani 1 d . .
H3A H 0.1751(17) 0.5177(6) 0.9829(6) 0.087 Uiso 1 calc R .
H3B H 0.3006(17) 0.5234(6) 1.0510(6) 0.087 Uiso 1 calc R .
H3C H 0.3332(17) 0.5010(6) 0.9760(6) 0.087 Uiso 1 calc R .
C4 C -0.0453(12) 0.7127(5) 0.9143(6) 0.039(3) Uani 1 d . .
H4A H 0.0015(12) 0.7488(5) 0.8999(6) 0.058 Uiso 1 calc R .
H4B H -0.0063(12) 0.7032(5) 0.9645(6) 0.058 Uiso 1 calc R .
H4C H -0.1468(12) 0.7204(5) 0.9085(6) 0.058 Uiso 1 calc R .
C5 C -0.1401(12) 0.6656(6) 0.7721(6) 0.046(3) Uani 1 d . .
H5A H -0.1339(12) 0.6338(6) 0.7370(6) 0.069 Uiso 1 calc R .
H5B H -0.1149(12) 0.7048(6) 0.7537(6) 0.069 Uiso 1 calc R .
H5C H -0.2367(12) 0.6675(6) 0.7808(6) 0.069 Uiso 1 calc R .
C6 C -0.1115(13) 0.5868(6) 0.8941(7) 0.049(3) Uani 1 d . .
H6A H -0.1036(13) 0.5491(6) 0.8679(7) 0.074 Uiso 1 calc R .
H6B H -0.2112(13) 0.5980(6) 0.8889(7) 0.074 Uiso 1 calc R .
H6C H -0.0707(13) 0.5809(6) 0.9449(7) 0.074 Uiso 1 calc R .
C7 C 0.1645(16) 0.6923(7) 0.6399(7) 0.061(4) Uani 1 d . .
H7A H 0.1048(16) 0.7267(7) 0.6474(7) 0.091 Uiso 1 calc R .
H7B H 0.1110(16) 0.6545(7) 0.6396(7) 0.091 Uiso 1 calc R .
H7C H 0.1948(16) 0.6970(7) 0.5940(7) 0.091 Uiso 1 calc R .
C8 C 0.4175(14) 0.6234(6) 0.6892(7) 0.053(3) Uani 1 d . .
H8A H 0.5038(14) 0.6181(6) 0.7254(7) 0.080 Uiso 1 calc R .
H8B H 0.4423(14) 0.6296(6) 0.6423(7) 0.080 Uiso 1 calc R .
H8C H 0.3586(14) 0.5870(6) 0.6879(7) 0.080 Uiso 1 calc R .
C9 C 0.4249(16) 0.7537(7) 0.6872(8) 0.064(4) Uani 1 d . .
H9A H 0.5129(16) 0.7574(7) 0.7224(8) 0.096 Uiso 1 calc R .
H9B H 0.3708(16) 0.7915(7) 0.6860(8) 0.096 Uiso 1 calc R .
H9C H 0.4467(16) 0.7462(7) 0.6398(8) 0.096 Uiso 1 calc R .
N1 N 0.2638(9) 0.4005(4) 0.6461(4) 0.029(2) Uani 1 d . .
C10 C 0.2963(13) 0.3602(5) 0.5859(6) 0.038(3) Uani 1 d . .
H10A H 0.2161(13) 0.3320(5) 0.5712(6) 0.046 Uiso 1 calc R .
H10B H 0.3804(13) 0.3354(5) 0.6052(6) 0.046 Uiso 1 calc R .
C11 C 0.3235(17) 0.3938(7) 0.5187(7) 0.062(4) Uani 1 d . .
H11A H 0.2405(17) 0.4193(7) 0.4993(7) 0.075 Uiso 1 calc R 1
H11B H 0.4059(17) 0.4210(7) 0.5325(7) 0.075 Uiso 1 calc R 1
C12 C 0.3508(18) 0.3508(8) 0.4610(8) 0.079(5) Uani 1 d D 1
H12A H 0.3921(18) 0.3725(8) 0.4244(8) 0.094 Uiso 1 calc R 1
H12B H 0.4151(18) 0.3176(8) 0.4815(8) 0.094 Uiso 1 calc R 1
C13 C 0.2132(40) 0.3281(24) 0.4314(26) 0.126(17) Uiso 0.50 d PD 1
H13A H 0.2196(40) 0.2994(24) 0.3929(26) 0.190 Uiso 0.50 calc PR 1
H13B H 0.1515(40) 0.3619(24) 0.4122(26) 0.190 Uiso 0.50 calc PR 1
H13C H 0.1743(40) 0.3075(24) 0.4688(26) 0.190 Uiso 0.50 calc PR 1
C12X C 0.3508(18) 0.3508(8) 0.4610(8) 0.990 Uiso 0.00 d PD 2
C13X C 0.2676(42) 0.2988(16) 0.4397(21) 0.087(11) Uiso 0.500(8) d PD 2
H13D H 0.3038(42) 0.2777(16) 0.4018(21) 0.130 Uiso 0.50 calc PR 2
H13E H 0.1696(42) 0.3111(16) 0.4218(21) 0.130 Uiso 0.50 calc PR 2
H13F H 0.2716(42) 0.2717(16) 0.4807(21) 0.130 Uiso 0.50 calc PR 2
C14 C 0.3854(11) 0.4441(5) 0.6738(6) 0.039(3) Uani 1 d . .
H14A H 0.4027(11) 0.4687(5) 0.6328(6) 0.047 Uiso 1 calc R .
H14B H 0.3538(11) 0.4723(5) 0.7079(6) 0.047 Uiso 1 calc R .
C15 C 0.5257(12) 0.4168(5) 0.7104(6) 0.043(3) Uani 1 d . .
H15A H 0.5531(12) 0.3841(5) 0.6803(6) 0.051 Uiso 1 calc R .
H15B H 0.5158(12) 0.3990(5) 0.7569(6) 0.051 Uiso 1 calc R .
C16 C 0.6402(13) 0.4659(6) 0.7226(7) 0.050(3) Uani 1 d . .
H16A H 0.6100(13) 0.4992(6) 0.7512(7) 0.060 Uiso 1 calc R .
H16B H 0.6502(13) 0.4830(6) 0.6758(7) 0.060 Uiso 1 calc R .
C17 C 0.7860(14) 0.4416(7) 0.7617(8) 0.068(4) Uani 1 d . .
H17A H 0.8549(14) 0.4748(7) 0.7681(8) 0.101 Uiso 1 calc R .
H17B H 0.8175(14) 0.4093(7) 0.7332(8) 0.101 Uiso 1 calc R .
H17C H 0.7773(14) 0.4255(7) 0.8086(8) 0.101 Uiso 1 calc R .
C18 C 0.2393(12) 0.3565(5) 0.7065(6) 0.038(3) Uani 1 d . .
H18A H 0.1654(12) 0.3269(5) 0.6859(6) 0.046 Uiso 1 calc R .
H18B H 0.3275(12) 0.3334(5) 0.7235(6) 0.046 Uiso 1 calc R .
C19 C 0.1957(12) 0.3868(6) 0.7704(6) 0.042(3) Uani 1 d . .
H19A H 0.0978(12) 0.4021(6) 0.7567(6) 0.050 Uiso 1 calc R .
H19B H 0.2584(12) 0.4218(6) 0.7862(6) 0.050 Uiso 1 calc R .
C20 C 0.2053(13) 0.3404(6) 0.8323(5) 0.043(3) Uani 1 d . .
H20A H 0.1547(13) 0.3028(6) 0.8143(5) 0.052 Uiso 1 calc R .
H20B H 0.3054(13) 0.3300(6) 0.8508(5) 0.052 Uiso 1 calc R .
C21 C 0.1399(16) 0.3674(8) 0.8929(7) 0.074(5) Uani 1 d . .
H21A H 0.1466(16) 0.3377(8) 0.9317(7) 0.111 Uiso 1 calc R .
H21B H 0.0406(16) 0.3772(8) 0.8746(7) 0.111 Uiso 1 calc R .
H21C H 0.1910(16) 0.4043(8) 0.9111(7) 0.111 Uiso 1 calc R .
C22 C 0.1340(11) 0.4404(5) 0.6205(5) 0.031(2) Uani 1 d . .
H22A H 0.1580(11) 0.4700(5) 0.5857(5) 0.037 Uiso 1 calc R .
H22B H 0.1153(11) 0.4638(5) 0.6621(5) 0.037 Uiso 1 calc R .
C23 C -0.0029(11) 0.4083(6) 0.5858(6) 0.041(3) Uani 1 d . .
H23A H -0.0286(11) 0.3775(6) 0.6189(6) 0.049 Uiso 1 calc R .
H23B H 0.0097(11) 0.3876(6) 0.5414(6) 0.049 Uiso 1 calc R .
C24 C -0.1205(12) 0.4569(6) 0.5687(6) 0.046(3) Uani 1 d . .
H24A H -0.1368(12) 0.4746(6) 0.6141(6) 0.056 Uiso 1 calc R .
H24B H -0.0877(12) 0.4898(6) 0.5406(6) 0.056 Uiso 1 calc R .
C25 C -0.2581(15) 0.4326(7) 0.5276(9) 0.074(4) Uani 1 d . .
H25A H -0.3275(15) 0.4655(7) 0.5186(9) 0.112 Uiso 1 calc R .
H25B H -0.2928(15) 0.4006(7) 0.5554(9) 0.112 Uiso 1 calc R .
H25C H -0.2436(15) 0.4159(7) 0.4819(9) 0.112 Uiso 1 calc R .

loop_
_atom_type_symbol
_atom_type_description
_atom_type_scat_dispersion_real
_atom_type_scat_dispersion_imag
_atom_type_scat_source
C C 0.0033 0.0016 'International Tables Vol C Tables 4.2.6.8 and 6.1.1.4'
H H 0.0000 0.0000 'International Tables Vol C Tables 4.2.6.8 and 6.1.1.4'
N N 0.0061 0.0033 'International Tables Vol C Tables 4.2.6.8 and 6.1.1.4'
P P 0.1023 0.0942 'International Tables Vol C Tables 4.2.6.8 and 6.1.1.4'
Cl Cl 0.1484 0.1585 'International Tables Vol C Tables 4.2.6.8 and 6.1.1.4'
Re Re -1.0185 7.2310 'International Tables Vol C Tables 4.2.6.8 and 6.1.1.4'

loop_
_geom_angle_atom_site_label_1
_geom_angle_atom_site_label_2
_geom_angle_atom_site_label_3
_geom_angle
_geom_angle_site_symmetry_1
_geom_angle_site_symmetry_3
_geom_angle_publ_flag
Re2 Re1 P1 97.47(8) . . y
Re2 Re1 P2 95.17(8) . . y
P1 Re1 P2 96.89(10) . . y
Re2 Re1 Cl1 116.73(7) . . y
P1 Re1 Cl1 145.56(11) . . y
P2 Re1 Cl1 84.60(10) . . y
Re2 Re1 Cl2 108.32(8) . . y
P1 Re1 Cl2 82.70(10) . . y
P2 Re1 Cl2 156.39(11) . . y
Cl1 Re1 Cl2 82.77(10) . . y
Re1 Re2 P3 94.84(8) . . y
Re1 Re2 Cl5 107.12(8) . . y
P3 Re2 Cl5 87.15(11) . . y
Re1 Re2 Cl4 114.25(8) . . y
P3 Re2 Cl4 86.17(11) . . y
Cl5 Re2 Cl4 138.49(12) . . y
Re1 Re2 Cl3 111.55(9) . . y
P3 Re2 Cl3 153.59(12) . . y
Cl5 Re2 Cl3 84.09(11) . . y
Cl4 Re2 Cl3 84.07(12) . . y
C2 P1 C1 101.6(6) . . n
C2 P1 C3 103.4(7) . . n
C1 P1 C3 101.3(6) . . n
C2 P1 Re1 119.3(5) . . n
C1 P1 Re1 122.7(4) . . n
C3 P1 Re1 105.7(4) . . n
C4 P2 C6 101.5(5) . . n
C4 P2 C5 101.7(6) . . n
C6 P2 C5 101.2(6) . . n
C4 P2 Re1 122.2(4) . . n
C6 P2 Re1 109.9(4) . . n
C5 P2 Re1 117.4(4) . . n
C7 P3 C8 103.2(6) . . n
C7 P3 C9 101.2(7) . . n
C8 P3 C9 102.2(7) . . n
C7 P3 Re2 120.9(5) . . n
C8 P3 Re2 120.3(4) . . n
C9 P3 Re2 105.9(5) . . n
C10 N1 C14 111.6(8) . . n
C10 N1 C22 111.6(8) . . n
C14 N1 C22 106.0(8) . . n
C10 N1 C18 105.9(8) . . n
C14 N1 C18 110.6(8) . . n
C22 N1 C18 111.2(8) . . n
N1 C10 C11 115.8(9) . . n
C12X C11 C10 112.6(12) . . n
C12 C11 C10 112.6(12) . . n
C13 C12 C11 103.1(25) . . n
C13X C12X C11 123.2(22) . . n
C15 C14 N1 117.7(10) . . n
C14 C15 C16 110.0(10) . . n
C15 C16 C17 112.9(11) . . n
C19 C18 N1 115.0(9) . . n
C18 C19 C20 109.5(10) . . n
C21 C20 C19 110.1(11) . . n
N1 C22 C23 117.2(9) . . n
C22 C23 C24 108.0(10) . . n
C25 C24 C23 113.8(11) . . n

loop_
_geom_bond_atom_site_label_1
_geom_bond_atom_site_label_2
_geom_bond_distance
_geom_bond_site_symmetry_2
_geom_bond_publ_flag
Re1 Re2 2.2354(7) . y
Re1 P1 2.353(3) . y
Re1 P2 2.356(3) . y
Re1 Cl1 2.418(3) . y
Re1 Cl2 2.449(3) . y
Re2 P3 2.358(3) . y
Re2 Cl5 2.373(3) . y
Re2 Cl4 2.382(3) . y
Re2 Cl3 2.425(3) . y
P1 C2 1.799(13) . n
P1 C1 1.804(12) . n
P1 C3 1.822(13) . n
P2 C4 1.824(10) . n
P2 C6 1.827(11) . n
P2 C5 1.852(11) . n
P3 C7 1.810(14) . n
P3 C8 1.822(13) . n
P3 C9 1.834(13) . n
N1 C10 1.515(13) . n
N1 C14 1.515(14) . n
N1 C22 1.516(13) . n
N1 C18 1.542(13) . n
C10 C11 1.53(2) . n
C11 C12X 1.50(2) . n
C11 C12 1.50(2) . n
C12 C13 1.42(3) . n
C12X C13X 1.40(3) . n
C14 C15 1.51(2) . n
C15 C16 1.52(2) . n
C16 C17 1.54(2) . n
C18 C19 1.50(2) . n
C19 C20 1.53(2) . n
C20 C21 1.52(2) . n
C22 C23 1.516(15) . n
C23 C24 1.53(2) . n
C24 C25 1.49(2) . n

loop_
_geom_torsion_atom_site_label_1
_geom_torsion_atom_site_label_2
_geom_torsion_atom_site_label_3
_geom_torsion_atom_site_label_4
_geom_torsion
_geom_torsion_site_symmetry_1
_geom_torsion_site_symmetry_2
_geom_torsion_site_symmetry_3
_geom_torsion_site_symmetry_4
_geom_torsion_publ_flag
P1 Re1 Re2 Cl3 -27.82(12) . . . . y
P1 Re1 Re2 Cl4 -121.03(12) . . . . n
P1 Re1 Re2 Cl5 62.51(11) . . . . n
P1 Re1 Re2 P3 151.00(11) . . . . n
P2 Re1 Re2 Cl3 69.84(11) . . . . n
P2 Re1 Re2 Cl4 -23.36(11) . . . . y
P2 Re1 Re2 Cl5 160.17(11) . . . . n
P2 Re1 Re2 P3 -111.33(10) . . . . n
Cl1 Re1 Re2 Cl3 156.39(12) . . . . n
Cl1 Re1 Re2 Cl4 63.18(12) . . . . n
Cl1 Re1 Re2 Cl5 -113.29(12) . . . . n
Cl1 Re1 Re2 P3 -24.79(11) . . . . y
Cl2 Re1 Re2 Cl3 -112.57(11) . . . . n
Cl2 Re1 Re2 Cl4 154.23(12) . . . . n
Cl2 Re1 Re2 Cl5 -22.24(11) . . . . y
Cl2 Re1 Re2 P3 66.26(11) . . . . n
